data_4129219
loop_
_publ_author_name
'Rodriguez-Delgado, Antonio'
'Chen, Eugene Y.-X.'

_publ_section_title
;
 Single-site anionic polymerization. Monomeric ester enolaluminate
 propagator synthesis, molecular structure, and polymerization mechanism.
;
_journal_issue 3
_journal_name_full 'Journal of the American Chemical Society'
_journal_page_first 961
_journal_page_last 974
_journal_paper_doi 10.1021/ja044671z
_journal_volume 127
_journal_year 2005
_chemical_formula_sum 'C23 H8 Al F15 O2'
_chemical_formula_weight 628.27
_space_group_IT_number 61
_space_group_name_Hall '-P 2ac 2ab'
_space_group_name_H-M_alt 'P b c a'
_symmetry_cell_setting orthorhombic
_symmetry_space_group_name_H-M 'P b c a'
_atom_sites_solution_hydrogens geom
_atom_sites_solution_primary direct
_atom_sites_solution_secondary difmap
_audit_creation_method SHELXL-97
_cell_angle_alpha 90.00
_cell_angle_beta 90.00
_cell_angle_gamma 90.00
_cell_formula_units_Z 8
_cell_length_a 18.284(14)
_cell_length_b 12.623(10)
_cell_length_c 20.466(16)
_cell_measurement_temperature 173(2)
_cell_volume 4724(6)
_computing_cell_refinement 'Bruker SMART'
_computing_data_collection 'Bruker SMART'
_computing_data_reduction 'Bruker SHELXTL'
_computing_molecular_graphics 'Bruker SHELXTL'
_computing_publication_material 'Bruker SHELXTL'
_computing_structure_refinement 'SHELXL-97 (Sheldrick, 1997)'
_computing_structure_solution 'SHELXS-97 (Sheldrick, 1990)'
_diffrn_ambient_temperature 173(2)
_diffrn_measured_fraction_theta_full 0.996
_diffrn_measured_fraction_theta_max 0.996
_diffrn_measurement_device_type 'CCD area detector'
_diffrn_measurement_method 'phi and omega scans'
_diffrn_radiation_monochromator graphite
_diffrn_radiation_source 'fine-focus sealed tube'
_diffrn_radiation_type MoK\a
_diffrn_radiation_wavelength 0.71073
_diffrn_reflns_av_R_equivalents 0.0809
_diffrn_reflns_av_sigmaI/netI 0.0678
_diffrn_reflns_limit_h_max 17
_diffrn_reflns_limit_h_min -20
_diffrn_reflns_limit_k_max 13
_diffrn_reflns_limit_k_min -14
_diffrn_reflns_limit_l_max 22
_diffrn_reflns_limit_l_min -22
_diffrn_reflns_number 20837
_diffrn_reflns_theta_full 23.33
_diffrn_reflns_theta_max 23.33
_diffrn_reflns_theta_min 1.99
_exptl_absorpt_coefficient_mu 0.226
_exptl_absorpt_correction_type none
_exptl_crystal_colour 'clear color'
_exptl_crystal_density_diffrn 1.767
_exptl_crystal_density_method 'not measured'
_exptl_crystal_description plate
_exptl_crystal_F_000 2480
_exptl_crystal_size_max 0.30
_exptl_crystal_size_mid 0.20
_exptl_crystal_size_min 0.10
_refine_diff_density_max 0.289
_refine_diff_density_min -0.224
_refine_diff_density_rms 0.056
_refine_ls_extinction_method none
_refine_ls_goodness_of_fit_ref 0.632
_refine_ls_hydrogen_treatment mixed
_refine_ls_matrix_type full
_refine_ls_number_parameters 370
_refine_ls_number_reflns 3416
_refine_ls_number_restraints 0
_refine_ls_restrained_S_all 0.632
_refine_ls_R_factor_all 0.0636
_refine_ls_R_factor_gt 0.0344
_refine_ls_shift/su_max 0.044
_refine_ls_shift/su_mean 0.003
_refine_ls_structure_factor_coef Fsqd
_refine_ls_weighting_details 'calc w=1/[\s^2^(Fo^2^)+(0.0764P)^2^+0.0000P] where P=(Fo^2^+2Fc^2^)/3'
_refine_ls_weighting_scheme calc
_refine_ls_wR_factor_gt 0.0812
_refine_ls_wR_factor_ref 0.0908
_reflns_number_gt 2114
_reflns_number_total 3416
_reflns_threshold_expression >2sigma(I)
_cod_data_source_file ja044671zsi20041020_030839.cif
_cod_data_source_block pbca
_cod_depositor_comments
;
The following automatic conversions were performed:

data item '_symmetry_cell_setting' value 'Orthorhombic' was changed
to 'orthorhombic' in accordance with the
/home/saulius/struct/COD-crude-data/automatic-downloads/DataCite-retrospective/ACS/depositions/lib/dictionaries/cif_core.dic
dictionary named 'cif_core.dic' version 2.4.2 last updated on
2011-04-26.

Automatic conversion script
Id: cif_fix_values 6909 2019-04-08 15:41:33Z antanas 
;
_cod_original_cell_volume 4723(6)
_cod_original_sg_symbol_H-M Pbca
_cod_database_code 4129219

loop_
_symmetry_equiv_pos_as_xyz
'x, y, z'
'-x+1/2, -y, z+1/2'
'-x, y+1/2, -z+1/2'
'x+1/2, -y+1/2, -z'
'-x, -y, -z'
'x-1/2, y, -z-1/2'
'x, -y-1/2, z-1/2'
'-x-1/2, y-1/2, z'

loop_
_atom_site_label
_atom_site_type_symbol
_atom_site_fract_x
_atom_site_fract_y
_atom_site_fract_z
_atom_site_U_iso_or_equiv
_atom_site_adp_type
_atom_site_occupancy
_atom_site_symmetry_multiplicity
_atom_site_calc_flag
_atom_site_refinement_flags
Al1 Al 0.05825(4) 0.95927(7) 0.17026(4) 0.0360(2) Uani 1 1 d .
O1 O 0.12718(10) 0.88745(16) 0.12468(9) 0.0429(5) Uani 1 1 d .
O2 O 0.16856(11) 0.80256(18) 0.03835(11) 0.0580(6) Uani 1 1 d .
C1 C 0.09600(15) 0.9868(2) 0.25969(13) 0.0359(7) Uani 1 1 d .
C2 C 0.16677(16) 0.9788(2) 0.28176(14) 0.0407(7) Uani 1 1 d .
C3 C 0.18857(16) 1.0098(2) 0.34379(15) 0.0436(8) Uani 1 1 d .
C4 C 0.13798(17) 1.0509(2) 0.38544(14) 0.0422(7) Uani 1 1 d .
C5 C 0.06716(16) 1.0635(2) 0.36574(13) 0.0386(7) Uani 1 1 d .
C6 C 0.04821(14) 1.0315(2) 0.30436(13) 0.0352(7) Uani 1 1 d .
C7 C 0.04620(15) 1.1001(2) 0.12795(12) 0.0342(7) Uani 1 1 d .
C8 C 0.10712(16) 1.1587(2) 0.11108(13) 0.0404(7) Uani 1 1 d .
C9 C 0.10498(17) 1.2600(3) 0.08676(13) 0.0434(8) Uani 1 1 d .
C10 C 0.0382(2) 1.3061(2) 0.07704(14) 0.0467(8) Uani 1 1 d .
C11 C -0.02503(17) 1.2527(2) 0.09305(14) 0.0423(7) Uani 1 1 d .
C12 C -0.01896(15) 1.1520(2) 0.11813(13) 0.0376(7) Uani 1 1 d .
C13 C -0.03257(15) 0.8732(2) 0.16248(13) 0.0365(7) Uani 1 1 d .
C14 C -0.07009(15) 0.8701(2) 0.10365(13) 0.0366(7) Uani 1 1 d .
C15 C -0.13925(16) 0.8309(2) 0.09607(13) 0.0384(7) Uani 1 1 d .
C16 C -0.17511(15) 0.7898(2) 0.14942(14) 0.0387(7) Uani 1 1 d .
C17 C -0.14012(16) 0.7878(2) 0.20862(14) 0.0386(7) Uani 1 1 d .
C18 C -0.07079(16) 0.8278(2) 0.21356(13) 0.0375(7) Uani 1 1 d .
C19 C 0.14719(15) 0.8020(3) 0.09891(15) 0.0433(8) Uani 1 1 d .
C20 C 0.1684(2) 0.9024(3) 0.00370(17) 0.0777(12) Uani 1 1 d .
H20A H 0.1853 0.8912 -0.0412 0.117 Uiso 1 1 calc R
H20B H 0.2010 0.9524 0.0258 0.117 Uiso 1 1 calc R
H20C H 0.1186 0.9312 0.0030 0.117 Uiso 1 1 calc R
C21 C 0.15079(16) 0.7002(3) 0.1315(2) 0.0536(9) Uani 1 1 d .
C22 C 0.14849(18) 0.7002(3) 0.1964(2) 0.0773(12) Uani 1 1 d .
H22A H 0.1446 0.7652 0.2195 0.093 Uiso 1 1 calc R
H22B H 0.1507 0.6351 0.2197 0.093 Uiso 1 1 calc R
C23 C 0.16024(19) 0.6049(3) 0.0900(2) 0.0923(14) Uani 1 1 d .
H23A H 0.1617 0.5416 0.1177 0.138 Uiso 1 1 calc R
H23B H 0.2061 0.6106 0.0655 0.138 Uiso 1 1 calc R
H23C H 0.1192 0.5994 0.0594 0.138 Uiso 1 1 calc R
F2 F 0.21953(9) 0.93978(14) 0.24233(8) 0.0577(5) Uani 1 1 d .
F3 F 0.25892(10) 1.00111(15) 0.36243(9) 0.0693(6) Uani 1 1 d .
F4 F 0.15857(10) 1.08185(14) 0.44581(8) 0.0634(5) Uani 1 1 d .
F5 F 0.01816(9) 1.10993(13) 0.40607(8) 0.0553(5) Uani 1 1 d .
F6 F -0.02237(8) 1.04764(13) 0.28550(8) 0.0526(5) Uani 1 1 d .
F8 F 0.17444(9) 1.11609(13) 0.12029(8) 0.0525(5) Uani 1 1 d .
F9 F 0.16660(10) 1.31453(14) 0.07405(9) 0.0643(5) Uani 1 1 d .
F10 F 0.03335(11) 1.40605(14) 0.05423(9) 0.0670(5) Uani 1 1 d .
F11 F -0.09061(10) 1.29904(14) 0.08535(9) 0.0643(5) Uani 1 1 d .
F12 F -0.08303(8) 1.10406(13) 0.13531(8) 0.0519(5) Uani 1 1 d .
F14 F -0.03710(9) 0.91124(14) 0.04982(7) 0.0506(5) Uani 1 1 d .
F15 F -0.17435(9) 0.83501(14) 0.03820(7) 0.0568(5) Uani 1 1 d .
F16 F -0.24351(9) 0.75250(14) 0.14369(8) 0.0560(5) Uani 1 1 d .
F17 F -0.17499(9) 0.74606(14) 0.26087(8) 0.0566(5) Uani 1 1 d .
F18 F -0.03880(9) 0.82359(14) 0.27324(7) 0.0544(5) Uani 1 1 d .

loop_
_atom_site_aniso_label
_atom_site_aniso_U_11
_atom_site_aniso_U_22
_atom_site_aniso_U_33
_atom_site_aniso_U_23
_atom_site_aniso_U_13
_atom_site_aniso_U_12
Al1 0.0407(5) 0.0376(6) 0.0295(5) -0.0010(4) -0.0001(4) 0.0012(4)
O1 0.0471(12) 0.0416(14) 0.0401(12) -0.0083(10) 0.0021(9) 0.0028(10)
O2 0.0586(14) 0.0685(17) 0.0469(15) -0.0216(13) 0.0125(11) -0.0066(11)
C1 0.0416(19) 0.0300(17) 0.0361(17) 0.0017(14) -0.0005(13) 0.0015(12)
C2 0.0416(19) 0.0373(19) 0.0431(19) -0.0036(15) 0.0010(15) 0.0082(14)
C3 0.045(2) 0.0366(19) 0.049(2) -0.0034(15) -0.0191(15) 0.0072(14)
C4 0.065(2) 0.0303(19) 0.0316(18) -0.0033(14) -0.0104(16) 0.0025(15)
C5 0.052(2) 0.0300(18) 0.0338(17) -0.0014(14) 0.0089(15) 0.0031(14)
C6 0.0346(17) 0.0352(18) 0.0357(17) 0.0004(14) -0.0037(13) 0.0003(13)
C7 0.0379(18) 0.0389(19) 0.0257(15) -0.0061(13) 0.0004(12) -0.0014(14)
C8 0.0437(19) 0.046(2) 0.0313(17) -0.0073(15) 0.0040(13) 0.0025(16)
C9 0.059(2) 0.037(2) 0.0342(18) -0.0050(15) 0.0081(15) -0.0111(17)
C10 0.081(3) 0.029(2) 0.0293(17) -0.0019(14) 0.0005(16) 0.0001(18)
C11 0.053(2) 0.039(2) 0.0352(18) -0.0069(15) -0.0083(14) 0.0078(17)
C12 0.0400(19) 0.040(2) 0.0329(17) -0.0075(14) -0.0007(13) -0.0056(15)
C13 0.0470(18) 0.0309(17) 0.0317(17) -0.0013(13) 0.0004(14) 0.0043(13)
C14 0.0484(19) 0.0340(19) 0.0273(17) -0.0024(13) 0.0048(14) -0.0006(14)
C15 0.0491(19) 0.0387(19) 0.0273(17) -0.0049(14) -0.0066(14) 0.0037(14)
C16 0.0354(18) 0.0327(18) 0.048(2) -0.0045(14) -0.0036(14) -0.0003(13)
C17 0.0464(19) 0.0340(19) 0.0354(18) 0.0087(14) 0.0041(15) 0.0005(14)
C18 0.052(2) 0.0344(19) 0.0264(17) 0.0032(13) -0.0043(14) 0.0027(14)
C19 0.0323(17) 0.048(2) 0.050(2) -0.0146(18) -0.0037(14) -0.0022(14)
C20 0.093(3) 0.099(3) 0.041(2) 0.002(2) 0.0085(19) -0.021(2)
C21 0.041(2) 0.038(2) 0.082(3) -0.002(2) -0.0086(18) -0.0046(14)
C22 0.075(3) 0.050(3) 0.106(3) 0.029(2) -0.026(2) -0.0224(19)
C23 0.060(2) 0.046(3) 0.171(5) -0.028(3) -0.008(3) 0.0005(18)
F2 0.0434(11) 0.0663(13) 0.0634(12) -0.0197(10) -0.0046(9) 0.0087(8)
F3 0.0595(13) 0.0661(13) 0.0823(14) -0.0245(10) -0.0338(10) 0.0177(9)
F4 0.0921(14) 0.0586(13) 0.0396(11) -0.0107(9) -0.0222(9) 0.0031(10)
F5 0.0696(12) 0.0545(12) 0.0418(10) -0.0106(9) 0.0084(9) -0.0016(9)
F6 0.0424(10) 0.0637(12) 0.0518(11) -0.0127(9) -0.0024(8) 0.0056(8)
F8 0.0433(11) 0.0545(12) 0.0598(11) -0.0044(9) 0.0083(8) -0.0024(8)
F9 0.0778(13) 0.0527(12) 0.0624(12) -0.0011(10) 0.0186(10) -0.0195(10)
F10 0.1101(16) 0.0362(12) 0.0546(12) 0.0046(9) 0.0028(10) 0.0016(10)
F11 0.0712(14) 0.0460(12) 0.0757(13) -0.0033(10) -0.0192(10) 0.0154(9)
F12 0.0438(11) 0.0475(11) 0.0646(11) -0.0021(9) -0.0022(8) -0.0007(8)
F14 0.0644(11) 0.0612(12) 0.0263(9) -0.0011(8) 0.0044(8) -0.0085(9)
F15 0.0640(11) 0.0695(13) 0.0369(10) -0.0057(9) -0.0142(8) -0.0064(9)
F16 0.0433(11) 0.0572(12) 0.0676(12) 0.0015(9) -0.0058(8) -0.0077(9)
F17 0.0589(12) 0.0610(12) 0.0498(11) 0.0190(9) 0.0048(8) -0.0079(9)
F18 0.0672(12) 0.0617(13) 0.0343(10) 0.0160(8) -0.0112(8) -0.0134(9)

loop_
_atom_type_symbol
_atom_type_description
_atom_type_scat_dispersion_real
_atom_type_scat_dispersion_imag
_atom_type_scat_source
C C 0.0033 0.0016 'International Tables Vol C Tables 4.2.6.8 and 6.1.1.4'
H H 0.0000 0.0000 'International Tables Vol C Tables 4.2.6.8 and 6.1.1.4'
O O 0.0106 0.0060 'International Tables Vol C Tables 4.2.6.8 and 6.1.1.4'
F F 0.0171 0.0103 'International Tables Vol C Tables 4.2.6.8 and 6.1.1.4'
Al Al 0.0645 0.0514 'International Tables Vol C Tables 4.2.6.8 and 6.1.1.4'

loop_
_geom_angle_atom_site_label_1
_geom_angle_atom_site_label_2
_geom_angle_atom_site_label_3
_geom_angle
O1 Al1 C1 108.68(11)
O1 Al1 C7 107.47(11)
C1 Al1 C7 106.44(12)
O1 Al1 C13 105.44(12)
C1 Al1 C13 117.31(12)
C7 Al1 C13 111.12(12)
C19 O1 Al1 148.2(2)
C19 O2 C20 118.1(3)
C2 C1 C6 114.0(3)
C2 C1 Al1 128.1(2)
C6 C1 Al1 117.4(2)
F2 C2 C1 120.2(3)
F2 C2 C3 116.4(3)
C1 C2 C3 123.4(3)
F3 C3 C4 120.2(3)
F3 C3 C2 120.7(3)
C4 C3 C2 119.1(3)
F4 C4 C3 119.6(3)
F4 C4 C5 120.1(3)
C3 C4 C5 120.3(3)
F5 C5 C6 121.5(3)
F5 C5 C4 119.9(3)
C6 C5 C4 118.6(3)
F6 C6 C5 117.2(2)
F6 C6 C1 118.1(2)
C5 C6 C1 124.6(3)
C12 C7 C8 114.1(3)
C12 C7 Al1 125.8(2)
C8 C7 Al1 119.8(2)
C9 C8 F8 116.4(3)
C9 C8 C7 124.5(3)
F8 C8 C7 119.1(3)
F9 C9 C10 120.1(3)
F9 C9 C8 121.5(3)
C10 C9 C8 118.4(3)
F10 C10 C9 120.5(3)
F10 C10 C11 119.1(3)
C9 C10 C11 120.4(3)
F11 C11 C10 120.5(3)
F11 C11 C12 121.2(3)
C10 C11 C12 118.3(3)
F12 C12 C7 119.7(3)
F12 C12 C11 115.9(3)
C7 C12 C11 124.4(3)
C18 C13 C14 113.3(3)
C18 C13 Al1 126.0(2)
C14 C13 Al1 119.9(2)
F14 C14 C15 117.2(2)
F14 C14 C13 118.3(2)
C15 C14 C13 124.5(3)
F15 C15 C14 121.7(3)
F15 C15 C16 119.0(3)
C14 C15 C16 119.2(2)
F16 C16 C15 120.5(3)
F16 C16 C17 120.4(3)
C15 C16 C17 119.1(3)
F17 C17 C18 121.5(3)
F17 C17 C16 119.1(3)
C18 C17 C16 119.4(3)
F18 C18 C17 116.9(2)
F18 C18 C13 118.7(3)
C17 C18 C13 124.5(3)
O1 C19 O2 118.9(3)
O1 C19 C21 125.6(3)
O2 C19 C21 115.5(3)
C22 C21 C19 117.3(3)
C22 C21 C23 125.2(4)
C19 C21 C23 117.5(4)

loop_
_geom_bond_atom_site_label_1
_geom_bond_atom_site_label_2
_geom_bond_distance
Al1 O1 1.811(2)
Al1 C1 1.987(3)
Al1 C7 1.990(3)
Al1 C13 1.991(3)
O1 C19 1.255(3)
O2 C19 1.299(4)
O2 C20 1.446(4)
C1 C2 1.374(4)
C1 C6 1.385(4)
C2 F2 1.351(3)
C2 C3 1.387(4)
C3 F3 1.346(3)
C3 C4 1.360(4)
C4 F4 1.350(3)
C4 C5 1.365(4)
C5 F5 1.352(3)
C5 C6 1.364(4)
C6 F6 1.362(3)
C7 C12 1.374(4)
C7 C8 1.380(4)
C8 C9 1.373(4)
C8 F8 1.356(3)
C9 F9 1.346(3)
C9 C10 1.368(4)
C10 F10 1.348(3)
C10 C11 1.378(4)
C11 F11 1.344(3)
C11 C12 1.375(4)
C12 F12 1.365(3)
C13 C18 1.382(4)
C13 C14 1.386(4)
C14 F14 1.359(3)
C14 C15 1.367(4)
C15 F15 1.348(3)
C15 C16 1.375(4)
C16 F16 1.341(3)
C16 C17 1.370(4)
C17 F17 1.352(3)
C17 C18 1.368(4)
C18 F18 1.355(3)
C19 C21 1.450(5)
C21 C22 1.329(5)
C21 C23 1.483(5)
